data_7056749
loop_
_publ_author_name
'Jonah, Tosin M.'
'Mathivathanan, Logesh'
'Morozov, Alexander N.'
'Mebel, Alexander M.'
'Raptis, Raphael G.'
'Kavallieratos, Konstantinos'

_publ_section_title
;
 Remarkably selective NH4+ binding and fluorescence sensing by tripodal
 tris(pyrazolyl) receptors derived from 1,3,5-triethylbenzene: structural
 and theoretical insights on the role of ion pairing
;
_journal_name_full 'New Journal of Chemistry'
_journal_paper_doi 10.1039/C7NJ03213G
_journal_year 2017
_chemical_formula_sum 'C60 H58 F6 N7 P'
_chemical_formula_weight 1022.10
_chemical_name_systematic
;
 ?
;
_space_group_crystal_system trigonal
_space_group_IT_number 148
_space_group_name_Hall '-R 3'
_space_group_name_H-M_alt 'R -3 :H'
_symmetry_space_group_name_Hall '-R 3'
_symmetry_space_group_name_H-M 'R -3 :H'
_atom_sites_solution_hydrogens mixed
_audit_creation_method SHELXL-2014
_audit_update_record
;
2017-06-08 deposited with the CCDC.
2017-11-02 downloaded from the CCDC.
;
_cell_angle_alpha 90
_cell_angle_beta 90
_cell_angle_gamma 120
_cell_formula_units_Z 6
_cell_length_a 14.7935(5)
_cell_length_b 14.7935(5)
_cell_length_c 42.5752(16)
_cell_measurement_reflns_used 9978
_cell_measurement_temperature 301(2)
_cell_measurement_theta_max 26.17
_cell_measurement_theta_min 2.75
_cell_volume 8069.2(5)
_computing_structure_refinement 'SHELXL-2014 (Sheldrick, 2014)'
_diffrn_ambient_temperature 301(2)
_diffrn_measured_fraction_theta_full 0.999
_diffrn_measured_fraction_theta_max 0.996
_diffrn_measurement_device_type 'Bruker D8 Quest CMOS'
_diffrn_radiation_type MoK\a
_diffrn_radiation_wavelength 0.71073
_diffrn_reflns_av_R_equivalents 0.0704
_diffrn_reflns_av_unetI/netI 0.0582
_diffrn_reflns_Laue_measured_fraction_full 0.999
_diffrn_reflns_Laue_measured_fraction_max 0.996
_diffrn_reflns_limit_h_max 18
_diffrn_reflns_limit_h_min -18
_diffrn_reflns_limit_k_max 18
_diffrn_reflns_limit_k_min -18
_diffrn_reflns_limit_l_max 53
_diffrn_reflns_limit_l_min -53
_diffrn_reflns_number 32938
_diffrn_reflns_point_group_measured_fraction_full 0.999
_diffrn_reflns_point_group_measured_fraction_max 0.996
_diffrn_reflns_theta_full 26.000
_diffrn_reflns_theta_max 26.593
_diffrn_reflns_theta_min 2.754
_exptl_absorpt_coefficient_mu 0.118
_exptl_crystal_colour colorless
_exptl_crystal_density_diffrn 1.262
_exptl_crystal_description Block
_exptl_crystal_F_000 3216
_exptl_crystal_size_max 0.160
_exptl_crystal_size_mid 0.140
_exptl_crystal_size_min 0.110
_refine_diff_density_max 0.752
_refine_diff_density_min -0.266
_refine_diff_density_rms 0.050
_refine_ls_extinction_method none
_refine_ls_goodness_of_fit_ref 1.027
_refine_ls_hydrogen_treatment mixed
_refine_ls_matrix_type full
_refine_ls_number_parameters 235
_refine_ls_number_reflns 3756
_refine_ls_number_restraints 6
_refine_ls_restrained_S_all 1.033
_refine_ls_R_factor_all 0.1473
_refine_ls_R_factor_gt 0.0820
_refine_ls_shift/su_max 0.000
_refine_ls_shift/su_mean 0.000
_refine_ls_structure_factor_coef Fsqd
_refine_ls_weighting_details 'w=1/[\s^2^(Fo^2^)+(0.0823P)^2^+24.0758P] where P=(Fo^2^+2Fc^2^)/3'
_refine_ls_weighting_scheme calc
_refine_ls_wR_factor_gt 0.1814
_refine_ls_wR_factor_ref 0.2120
_reflns_Friedel_coverage 0.000
_reflns_number_gt 2196
_reflns_number_total 3756
_reflns_threshold_expression 'I > 2\s(I)'
_cod_data_source_file c7nj03213g2.cif
_cod_data_source_block RGR528_0m_a
_cod_original_cell_volume 8069.2(6)
_cod_database_code 7056749
_shelx_space_group_comment
;
The symmetry employed for this shelxl refinement is uniquely defined
by the following loop, which should always be used as a source of
symmetry information in preference to the above space-group names.
They are only intended as comments.
;
_shelx_estimated_absorpt_t_min 0.981
_shelx_estimated_absorpt_t_max 0.987
_shelxl_version_number 2014-3

loop_
_space_group_symop_operation_xyz
'x, y, z'
'-y, x-y, z'
'-x+y, -x, z'
'x+2/3, y+1/3, z+1/3'
'-y+2/3, x-y+1/3, z+1/3'
'-x+y+2/3, -x+1/3, z+1/3'
'x+1/3, y+2/3, z+2/3'
'-y+1/3, x-y+2/3, z+2/3'
'-x+y+1/3, -x+2/3, z+2/3'
'-x, -y, -z'
'y, -x+y, -z'
'x-y, x, -z'
'-x+2/3, -y+1/3, -z+1/3'
'y+2/3, -x+y+1/3, -z+1/3'
'x-y+2/3, x+1/3, -z+1/3'
'-x+1/3, -y+2/3, -z+2/3'
'y+1/3, -x+y+2/3, -z+2/3'
'x-y+1/3, x+2/3, -z+2/3'

loop_
_atom_site_label
_atom_site_type_symbol
_atom_site_fract_x
_atom_site_fract_y
_atom_site_fract_z
_atom_site_U_iso_or_equiv
_atom_site_adp_type
_atom_site_occupancy
_atom_site_site_symmetry_order
_atom_site_calc_flag
_atom_site_refinement_flags_posn
_atom_site_refinement_flags_adp
_atom_site_refinement_flags_occupancy
_atom_site_disorder_assembly
_atom_site_disorder_group
N1 N 0.25073(19) 0.22281(19) 0.73885(6) 0.0374(6) Uani 1 1 d . . . . .
N2 N 0.21238(19) 0.1710(2) 0.71140(6) 0.0405(7) Uani 1 1 d . . . . .
C1 C 0.1041(2) 0.0792(2) 0.76811(7) 0.0347(7) Uani 1 1 d . . . . .
C2 C 0.0805(2) -0.0247(2) 0.76802(7) 0.0360(7) Uani 1 1 d . . . . .
C3 C 0.1663(3) -0.0522(3) 0.76665(10) 0.0564(10) Uani 1 1 d . . . . .
H3A H 0.1408 -0.1169 0.7550 0.068 Uiso 1 1 calc R U . . .
H3B H 0.2248 0.0019 0.7551 0.068 Uiso 1 1 calc R U . . .
C4 C 0.2038(5) -0.0644(5) 0.79749(14) 0.112(2) Uani 1 1 d . . . . .
H4A H 0.2563 -0.0837 0.7946 0.167 Uiso 1 1 calc R U . . .
H4B H 0.1466 -0.1178 0.8092 0.167 Uiso 1 1 calc R U . . .
H4C H 0.2330 0.0004 0.8088 0.167 Uiso 1 1 calc R U . . .
C5 C 0.2170(2) 0.1662(2) 0.76866(7) 0.0413(8) Uani 1 1 d . . . . .
H5A H 0.2261 0.2149 0.7853 0.050 Uiso 1 1 calc R U . . .
H5B H 0.2612 0.1368 0.7735 0.050 Uiso 1 1 calc R U . . .
C6 C 0.3120(2) 0.3274(2) 0.73431(8) 0.0395(8) Uani 1 1 d . . . . .
C7 C 0.3129(2) 0.3432(3) 0.70256(8) 0.0453(8) Uani 1 1 d . . . . .
H7 H 0.3473 0.4068 0.6921 0.054 Uiso 1 1 calc R U . . .
C8 C 0.2518(2) 0.2448(2) 0.68913(8) 0.0409(8) Uani 1 1 d . . . . .
C9 C 0.3638(2) 0.4030(2) 0.75983(8) 0.0436(8) Uani 1 1 d . . . . .
C10 C 0.4186(3) 0.3868(3) 0.78367(8) 0.0500(9) Uani 1 1 d . . . . .
H10 H 0.4202 0.3248 0.7842 0.060 Uiso 1 1 calc R U . . .
C11 C 0.4704(3) 0.4615(3) 0.80650(9) 0.0640(11) Uani 1 1 d . . . . .
H11 H 0.5069 0.4497 0.8222 0.077 Uiso 1 1 calc R U . . .
C12 C 0.4682(4) 0.5523(4) 0.80599(12) 0.0813(14) Uani 1 1 d . . . . .
H12 H 0.5022 0.6020 0.8216 0.098 Uiso 1 1 calc R U . . .
C13 C 0.4159(4) 0.5705(3) 0.78251(13) 0.0815(15) Uani 1 1 d . . . . .
H13 H 0.4153 0.6331 0.7821 0.098 Uiso 1 1 calc R U . . .
C14 C 0.3635(3) 0.4960(3) 0.75927(10) 0.0625(11) Uani 1 1 d . . . . .
H14 H 0.3283 0.5089 0.7434 0.075 Uiso 1 1 calc R U . . .
C15 C 0.2301(2) 0.2169(3) 0.65591(8) 0.0459(8) Uani 1 1 d . . . . .
C16 C 0.1996(3) 0.1161(3) 0.64556(9) 0.0527(9) Uani 1 1 d . . . . .
H16 H 0.1936 0.0658 0.6598 0.063 Uiso 1 1 calc R U . . .
C17 C 0.1780(3) 0.0910(4) 0.61396(10) 0.0679(12) Uani 1 1 d . . . . .
H17 H 0.1553 0.0232 0.6073 0.081 Uiso 1 1 calc R U . . .
C18 C 0.1898(4) 0.1658(5) 0.59253(10) 0.0771(14) Uani 1 1 d . . . . .
H18 H 0.1753 0.1486 0.5714 0.093 Uiso 1 1 calc R U . . .
C19 C 0.2228(4) 0.2652(4) 0.60235(10) 0.0781(14) Uani 1 1 d . . . . .
H19 H 0.2328 0.3161 0.5877 0.094 Uiso 1 1 calc R U . . .
C20 C 0.2416(3) 0.2911(3) 0.63365(9) 0.0623(11) Uani 1 1 d . . . . .
H20 H 0.2621 0.3587 0.6400 0.075 Uiso 1 1 calc R U . . .
N3 N 0.0000 0.0000 0.69689(14) 0.0397(11) Uani 1 3 d S T P . .
H3C H 0.0000 0.0000 0.6777(16) 0.043(19) Uiso 1 3 d S . P . .
H3D H -0.017(3) -0.068(3) 0.7021(9) 0.067(12) Uiso 1 1 d . . . . .
P2 P 0.3333 0.6667 0.6667 0.0834(9) Uani 1 6 d S T P . .
F2 F 0.3333 0.6667 0.7016(3) 0.237(10) Uani 0.84(3) 3 d S TU P A 2
F2' F 0.340(2) 0.7640(11) 0.6769(3) 0.267(5) Uani 0.722(11) 1 d . U P A -2
P1 P 0.6667 0.3333 0.8333 0.0653(8) Uani 1 6 d S T P . .
F1 F 0.5666(3) 0.2866(3) 0.81218(7) 0.1225(12) Uani 1 1 d . . . . .

loop_
_atom_site_aniso_label
_atom_site_aniso_U_11
_atom_site_aniso_U_22
_atom_site_aniso_U_33
_atom_site_aniso_U_23
_atom_site_aniso_U_13
_atom_site_aniso_U_12
N1 0.0311(14) 0.0335(14) 0.0456(16) -0.0019(12) -0.0005(12) 0.0145(12)
N2 0.0334(15) 0.0373(15) 0.0476(16) -0.0053(13) -0.0047(12) 0.0151(12)
C1 0.0300(16) 0.0332(17) 0.0376(17) -0.0001(13) -0.0018(13) 0.0133(14)
C2 0.0338(17) 0.0367(18) 0.0389(17) -0.0014(14) -0.0023(13) 0.0188(15)
C3 0.0375(19) 0.038(2) 0.095(3) -0.0086(19) -0.0158(19) 0.0197(17)
C4 0.108(4) 0.121(5) 0.135(5) -0.013(4) -0.041(4) 0.079(4)
C5 0.0332(17) 0.0370(18) 0.049(2) 0.0007(15) -0.0034(14) 0.0139(15)
C6 0.0280(16) 0.0313(17) 0.057(2) -0.0003(15) 0.0008(14) 0.0135(14)
C7 0.0375(19) 0.0354(18) 0.056(2) 0.0100(16) 0.0032(16) 0.0133(15)
C8 0.0322(17) 0.0402(19) 0.049(2) 0.0035(15) 0.0011(15) 0.0170(15)
C9 0.0326(17) 0.0303(17) 0.061(2) -0.0035(15) 0.0041(16) 0.0104(14)
C10 0.0392(19) 0.043(2) 0.057(2) -0.0045(17) 0.0012(16) 0.0123(17)
C11 0.053(2) 0.060(3) 0.058(2) -0.009(2) -0.0014(19) 0.012(2)
C12 0.073(3) 0.063(3) 0.080(3) -0.025(2) 0.000(3) 0.013(3)
C13 0.081(3) 0.038(2) 0.117(4) -0.021(2) 0.007(3) 0.023(2)
C14 0.054(2) 0.043(2) 0.090(3) -0.008(2) -0.004(2) 0.0243(19)
C15 0.0308(17) 0.055(2) 0.052(2) -0.0001(17) 0.0003(15) 0.0218(16)
C16 0.040(2) 0.060(2) 0.058(2) -0.0045(19) 0.0043(17) 0.0244(18)
C17 0.051(2) 0.082(3) 0.073(3) -0.026(2) -0.002(2) 0.035(2)
C18 0.073(3) 0.130(4) 0.051(3) -0.018(3) -0.014(2) 0.068(3)
C19 0.091(3) 0.115(4) 0.058(3) 0.007(3) -0.005(2) 0.075(3)
C20 0.069(3) 0.074(3) 0.057(2) 0.001(2) -0.006(2) 0.046(2)
N3 0.039(2) 0.039(2) 0.040(3) 0.000 0.000 0.0197(10)
P2 0.0809(15) 0.0809(15) 0.088(3) 0.000 0.000 0.0404(7)
F2 0.300(15) 0.300(15) 0.110(9) 0.000 0.000 0.150(7)
F2' 0.403(17) 0.149(7) 0.305(16) -0.052(9) -0.003(16) 0.180(10)
P1 0.0802(12) 0.0802(12) 0.0355(13) 0.000 0.000 0.0401(6)
F1 0.108(2) 0.155(3) 0.095(2) -0.022(2) -0.0379(18) 0.059(2)

loop_
_atom_type_symbol
_atom_type_description
_atom_type_scat_dispersion_real
_atom_type_scat_dispersion_imag
_atom_type_scat_source
C C 0.0033 0.0016 'International Tables Vol C Tables 4.2.6.8 and 6.1.1.4'
H H 0.0000 0.0000 'International Tables Vol C Tables 4.2.6.8 and 6.1.1.4'
F F 0.0171 0.0103 'International Tables Vol C Tables 4.2.6.8 and 6.1.1.4'
N N 0.0061 0.0033 'International Tables Vol C Tables 4.2.6.8 and 6.1.1.4'
P P 0.1023 0.0942 'International Tables Vol C Tables 4.2.6.8 and 6.1.1.4'

loop_
_geom_angle_atom_site_label_1
_geom_angle_atom_site_label_2
_geom_angle_atom_site_label_3
_geom_angle
_geom_angle_site_symmetry_1
_geom_angle_site_symmetry_3
N2 N1 C6 111.9(3) . .
N2 N1 C5 119.8(2) . .
C6 N1 C5 128.0(3) . .
C8 N2 N1 105.1(3) . .
C8 N2 N3 113.2(2) . .
N1 N2 N3 129.1(2) . .
C8 N2 N2 134.35(18) . 3
N1 N2 N2 120.39(16) . 3
N3 N2 N2 32.13(4) . 3
C2 C1 C2 121.3(3) . 2
C2 C1 C5 119.8(3) . .
C2 C1 C5 118.9(3) 2 .
C1 C2 C1 118.7(3) . 3
C1 C2 C3 121.0(3) . .
C1 C2 C3 120.3(3) 3 .
C4 C3 C2 114.6(4) . .
C4 C3 H3A 108.6 . .
C2 C3 H3A 108.6 . .
C4 C3 H3B 108.6 . .
C2 C3 H3B 108.6 . .
H3A C3 H3B 107.6 . .
C3 C4 H4A 109.5 . .
C3 C4 H4B 109.5 . .
H4A C4 H4B 109.5 . .
C3 C4 H4C 109.5 . .
H4A C4 H4C 109.5 . .
H4B C4 H4C 109.5 . .
N1 C5 C1 112.8(3) . .
N1 C5 H5A 109.0 . .
C1 C5 H5A 109.0 . .
N1 C5 H5B 109.0 . .
C1 C5 H5B 109.0 . .
H5A C5 H5B 107.8 . .
N1 C6 C7 106.1(3) . .
N1 C6 C9 123.9(3) . .
C7 C6 C9 130.0(3) . .
C6 C7 C8 106.3(3) . .
C6 C7 H7 126.9 . .
C8 C7 H7 126.9 . .
N2 C8 C7 110.6(3) . .
N2 C8 C15 120.6(3) . .
C7 C8 C15 128.8(3) . .
C14 C9 C10 118.5(3) . .
C14 C9 C6 119.0(3) . .
C10 C9 C6 122.4(3) . .
C11 C10 C9 120.9(4) . .
C11 C10 H10 119.5 . .
C9 C10 H10 119.5 . .
C12 C11 C10 120.1(4) . .
C12 C11 H11 120.0 . .
C10 C11 H11 120.0 . .
C11 C12 C13 120.0(4) . .
C11 C12 H12 120.0 . .
C13 C12 H12 120.0 . .
C12 C13 C14 120.4(4) . .
C12 C13 H13 119.8 . .
C14 C13 H13 119.8 . .
C9 C14 C13 120.0(4) . .
C9 C14 H14 120.0 . .
C13 C14 H14 120.0 . .
C20 C15 C16 118.2(3) . .
C20 C15 C8 120.8(3) . .
C16 C15 C8 121.0(3) . .
C17 C16 C15 120.0(4) . .
C17 C16 H16 120.0 . .
C15 C16 H16 120.0 . .
C18 C17 C16 120.5(4) . .
C18 C17 H17 119.7 . .
C16 C17 H17 119.7 . .
C19 C18 C17 119.8(4) . .
C19 C18 H18 120.1 . .
C17 C18 H18 120.1 . .
C18 C19 C20 120.8(4) . .
C18 C19 H19 119.6 . .
C20 C19 H19 119.6 . .
C19 C20 C15 120.7(4) . .
C19 C20 H20 119.6 . .
C15 C20 H20 119.6 . .
N3 N3 N3 0(10) 2 3
N3 N3 N2 0(10) 2 .
N3 N3 N2 0(10) 3 .
N3 N3 H3C 0(10) 2 .
N3 N3 H3C 0(10) 3 .
N2 N3 H3C 102.08(14) . .
N3 N3 H3D 0(10) 2 .
N3 N3 H3D 0(10) 3 .
N2 N3 H3D 118(2) . .
H3C N3 H3D 104(2) . .
F2' P2 F2 107.3(5) . 13_566
F2' P2 F2 72.6(5) . .
F2 P2 F2 180.0 13_566 .
P2 F2 F2' 53.0(4) . .
P2 F2' F2 54.4(5) . .
F1 P1 F1 180.0 17_556 2_655
F1 P1 F1 89.72(19) 17_556 3_665
F1 P1 F1 90.27(19) 2_655 3_665
F1 P1 F1 90.28(19) 17_556 18_546
F1 P1 F1 89.72(19) 2_655 18_546
F1 P1 F1 180.0 3_665 18_546
F1 P1 F1 90.28(19) 17_556 16_656
F1 P1 F1 89.72(19) 2_655 16_656
F1 P1 F1 89.72(19) 3_665 16_656
F1 P1 F1 90.28(18) 18_546 16_656
F1 P1 F1 89.72(19) 17_556 .
F1 P1 F1 90.27(19) 2_655 .
F1 P1 F1 90.27(18) 3_665 .
F1 P1 F1 89.72(19) 18_546 .
F1 P1 F1 180.0 16_656 .

loop_
_geom_bond_atom_site_label_1
_geom_bond_atom_site_label_2
_geom_bond_distance
_geom_bond_site_symmetry_2
N1 N2 1.356(4) .
N1 C6 1.360(4) .
N1 C5 1.464(4) .
N2 C8 1.340(4) .
N2 N3 2.950(3) .
N2 N2 4.997(4) 3
C1 C2 1.397(4) .
C1 C2 1.407(4) 2
C1 C5 1.516(4) .
C2 C1 1.407(4) 3
C2 C3 1.515(4) .
C3 C4 1.471(6) .
C3 H3A 0.9700 .
C3 H3B 0.9700 .
C4 H4A 0.9600 .
C4 H4B 0.9600 .
C4 H4C 0.9600 .
C5 H5A 0.9700 .
C5 H5B 0.9700 .
C6 C7 1.371(5) .
C6 C9 1.470(5) .
C7 C8 1.395(5) .
C7 H7 0.9300 .
C8 C15 1.463(5) .
C9 C14 1.378(5) .
C9 C10 1.392(5) .
C10 C11 1.381(5) .
C10 H10 0.9300 .
C11 C12 1.359(6) .
C11 H11 0.9300 .
C12 C13 1.372(7) .
C12 H12 0.9300 .
C13 C14 1.393(6) .
C13 H13 0.9300 .
C14 H14 0.9300 .
C15 C20 1.395(5) .
C15 C16 1.395(5) .
C16 C17 1.390(5) .
C16 H16 0.9300 .
C17 C18 1.376(6) .
C17 H17 0.9300 .
C18 C19 1.362(7) .
C18 H18 0.9300 .
C19 C20 1.376(6) .
C19 H19 0.9300 .
C20 H20 0.9300 .
N3 N3 0.000000(1) 2
N3 N3 0.000000(1) 3
N3 H3C 0.82(7) .
N3 H3D 0.94(4) .
P2 F2' 1.459(6) .
P2 F2 1.485(11) 13_566
P2 F2 1.485(11) .
F2 F2' 1.744(12) .
P1 F1 1.567(3) 17_556
P1 F1 1.567(3) 2_655
P1 F1 1.567(3) 3_665
P1 F1 1.567(3) 18_546
P1 F1 1.567(3) 16_656
P1 F1 1.568(3) .

loop_
_geom_torsion_atom_site_label_1
_geom_torsion_atom_site_label_2
_geom_torsion_atom_site_label_3
_geom_torsion_atom_site_label_4
_geom_torsion
_geom_torsion_site_symmetry_1
_geom_torsion_site_symmetry_4
C6 N1 N2 C8 0.9(3) . .
C5 N1 N2 C8 175.6(3) . .
C6 N1 N2 N3 -137.2(2) . .
C5 N1 N2 N3 37.5(4) . .
C6 N1 N2 N2 -175.16(18) . 3
C5 N1 N2 N2 -0.4(3) . 3
C2 C1 C2 C1 -0.5(6) 2 3
C5 C1 C2 C1 178.82(19) . 3
C2 C1 C2 C3 177.2(2) 2 .
C5 C1 C2 C3 -3.4(5) . .
C1 C2 C3 C4 91.2(5) . .
C1 C2 C3 C4 -91.1(4) 3 .
N2 N1 C5 C1 -34.7(4) . .
C6 N1 C5 C1 139.1(3) . .
C2 C1 C5 N1 109.0(3) . .
C2 C1 C5 N1 -71.6(4) 2 .
N2 N1 C6 C7 -0.1(3) . .
C5 N1 C6 C7 -174.2(3) . .
N2 N1 C6 C9 179.9(3) . .
C5 N1 C6 C9 5.7(5) . .
N1 C6 C7 C8 -0.8(3) . .
C9 C6 C7 C8 179.3(3) . .
N1 N2 C8 C7 -1.4(3) . .
N3 N2 C8 C7 144.3(2) . .
N2 N2 C8 C7 173.8(2) 3 .
N1 N2 C8 C15 177.6(3) . .
N3 N2 C8 C15 -36.8(3) . .
N2 N2 C8 C15 -7.2(4) 3 .
C6 C7 C8 N2 1.4(4) . .
C6 C7 C8 C15 -177.5(3) . .
N1 C6 C9 C14 -137.5(3) . .
C7 C6 C9 C14 42.5(5) . .
N1 C6 C9 C10 46.3(5) . .
C7 C6 C9 C10 -133.7(4) . .
C14 C9 C10 C11 0.7(5) . .
C6 C9 C10 C11 177.0(3) . .
C9 C10 C11 C12 0.3(6) . .
C10 C11 C12 C13 -1.1(7) . .
C11 C12 C13 C14 0.8(7) . .
C10 C9 C14 C13 -1.0(6) . .
C6 C9 C14 C13 -177.3(4) . .
C12 C13 C14 C9 0.2(7) . .
N2 C8 C15 C20 159.8(3) . .
C7 C8 C15 C20 -21.5(5) . .
N2 C8 C15 C16 -21.5(5) . .
C7 C8 C15 C16 157.3(3) . .
C20 C15 C16 C17 -2.2(5) . .
C8 C15 C16 C17 179.1(3) . .
C15 C16 C17 C18 2.2(6) . .
C16 C17 C18 C19 -0.1(6) . .
C17 C18 C19 C20 -1.9(7) . .
C18 C19 C20 C15 1.9(6) . .
C16 C15 C20 C19 0.2(5) . .
C8 C15 C20 C19 178.9(3) . .
F2 P2 F2' F2 179.997(12) 13_566 .
